data_4119833
loop_
_publ_author_name
'Kerwyn G. Alley'
'Giordano Poneti'
'Peter S. D. Robinson'
'Ayman Nafady'
'Boujemaa Moubaraki'
'Jade B. Aitken'
'Simon C. Drew'
'Chris Ritchie'
'Brendan F. Abrahams'
'Rosalie K. Hocking'
'Keith S. Murray'
'Alan M. Bond'
'Hugh H. Harris'
'Lorenzo Sorace'
'Colette Boskovic'

_publ_section_title
;
 Redox Activity and Two-Step Valence Tautomerism in a Family of Dinuclear
 Cobalt Complexes with a Spiroconjugated Bis(dioxolene) Ligand
;
_journal_name_full 'Journal of the American Chemical Society'
_journal_page_first 8304
_journal_page_last 8323
_journal_paper_doi 10.1021/ja4021155
_journal_volume 135
_journal_year 2013
_chemical_formula_sum 'C69 H80 Co2 F24 N8 O8 P4'
_chemical_formula_weight 1847.15
_chemical_name_systematic
;
 ?
;
_space_group_IT_number 61
_symmetry_cell_setting orthorhombic
_symmetry_space_group_name_Hall '-P 2ac 2ab'
_symmetry_space_group_name_H-M 'P b c a'
_atom_sites_solution_hydrogens geom
_atom_sites_solution_primary direct
_atom_sites_solution_secondary difmap
_audit_creation_method SHELXL-97
_cell_angle_alpha 90.00
_cell_angle_beta 90.00
_cell_angle_gamma 90.00
_cell_formula_units_Z 8
_cell_length_a 22.8044(9)
_cell_length_b 41.7897(11)
_cell_length_c 17.9753(9)
_cell_measurement_reflns_used 8078
_cell_measurement_temperature 130(2)
_cell_measurement_theta_max 75.4699
_cell_measurement_theta_min 3.1703
_cell_volume 17130.3(12)
_computing_cell_refinement
;
CrysAlisPro, Oxford Diffraction Ltd.,
Version 1.171.34.44 (release 25-10-2010 CrysAlis171 .NET)
(compiled Oct 25 2010,18:11:34)
;
_computing_data_collection
;
CrysAlisPro, Oxford Diffraction Ltd.,
Version 1.171.34.44 (release 25-10-2010 CrysAlis171 .NET)
(compiled Oct 25 2010,18:11:34)
;
_computing_data_reduction
;
CrysAlisPro, Oxford Diffraction Ltd.,
Version 1.171.34.44 (release 25-10-2010 CrysAlis171 .NET)
(compiled Oct 25 2010,18:11:34)
;
_computing_structure_refinement 'SHELXL-97 (Sheldrick, 1997)'
_computing_structure_solution 'SHELXS-97 (Sheldrick, 1997)'
_diffrn_ambient_temperature 130(2)
_diffrn_measured_fraction_theta_full 0.999
_diffrn_measured_fraction_theta_max 0.999
_diffrn_measurement_device_type 'SuperNova, Dual, Cu at zero, Atlas'
_diffrn_measurement_method '\w scans'
_diffrn_radiation_monochromator mirror
_diffrn_radiation_source 'SuperNova (Cu) x-ray Source'
_diffrn_radiation_type CuK\a
_diffrn_radiation_wavelength 1.54184
_diffrn_reflns_av_R_equivalents 0.0999
_diffrn_reflns_av_sigmaI/netI 0.0958
_diffrn_reflns_limit_h_max 19
_diffrn_reflns_limit_h_min -25
_diffrn_reflns_limit_k_max 45
_diffrn_reflns_limit_k_min -46
_diffrn_reflns_limit_l_max 20
_diffrn_reflns_limit_l_min -19
_diffrn_reflns_number 36733
_diffrn_reflns_theta_full 59.99
_diffrn_reflns_theta_max 59.99
_diffrn_reflns_theta_min 3.30
_exptl_absorpt_coefficient_mu 4.686
_exptl_absorpt_correction_T_max 1.00000
_exptl_absorpt_correction_T_min 0.39926
_exptl_absorpt_correction_type multi-scan
_exptl_absorpt_process_details
;
CrysAlisPro, Oxford Diffraction Ltd.,
Version 1.171.34.44 (release 25-10-2010 CrysAlis171 .NET)
(compiled Oct 25 2010,18:11:34)
empirical absorption correction using spherical harmonics,
 implemented in SCALE3 ABSPACK scaling algorithm.
;
_exptl_crystal_colour red
_exptl_crystal_density_diffrn 1.432
_exptl_crystal_description 'rectangular plate'
_exptl_crystal_F_000 7552
_exptl_crystal_size_max 0.27
_exptl_crystal_size_mid 0.211
_exptl_crystal_size_min 0.023
_platon_squeeze_details
;
;
_refine_diff_density_max 0.816
_refine_diff_density_min -0.644
_refine_diff_density_rms 0.099
_refine_ls_extinction_method none
_refine_ls_goodness_of_fit_ref 0.986
_refine_ls_hydrogen_treatment mixed
_refine_ls_matrix_type full
_refine_ls_number_parameters 851
_refine_ls_number_reflns 12700
_refine_ls_number_restraints 2
_refine_ls_restrained_S_all 0.986
_refine_ls_R_factor_all 0.1545
_refine_ls_R_factor_gt 0.1114
_refine_ls_shift/su_max 0.001
_refine_ls_shift/su_mean 0.000
_refine_ls_structure_factor_coef Fsqd
_refine_ls_weighting_details 'calc w=1/[\s^2^(Fo^2^)+(0.1967P)^2^+0.0000P] where P=(Fo^2^+2Fc^2^)/3'
_refine_ls_weighting_scheme calc
_refine_ls_wR_factor_gt 0.3037
_refine_ls_wR_factor_ref 0.3312
_reflns_number_gt 6493
_reflns_number_total 12700
_reflns_threshold_expression >2sigma(I)
_cod_data_source_file ja4021155_si_002_3.cif
_cod_data_source_block compound6b
_cod_database_code 4119833

loop_
_symmetry_equiv_pos_as_xyz
'x, y, z'
'-x+1/2, -y, z+1/2'
'x+1/2, -y+1/2, -z'
'-x, y+1/2, -z+1/2'
'-x, -y, -z'
'x-1/2, y, -z-1/2'
'-x-1/2, y-1/2, z'
'x, -y-1/2, z-1/2'

loop_
_atom_site_label
_atom_site_type_symbol
_atom_site_fract_x
_atom_site_fract_y
_atom_site_fract_z
_atom_site_U_iso_or_equiv
_atom_site_adp_type
_atom_site_occupancy
_atom_site_symmetry_multiplicity
_atom_site_calc_flag
_atom_site_refinement_flags
Co1 Co 0.23273(5) 0.11200(4) 0.56523(7) 0.0547(4) Uani 1 1 d .
Co2 Co 0.40605(5) 0.20559(4) 0.07203(7) 0.0591(4) Uani 1 1 d .
P1 P 0.54546(10) 0.20721(9) 0.35730(16) 0.0940(11) Uani 1 1 d .
P2 P 0.3993(2) 0.37549(10) 0.3026(3) 0.146(2) Uani 1 1 d .
P3 P 0.26569(10) 0.21061(10) 0.33613(13) 0.1032(13) Uani 1 1 d .
F1 F 0.48998(19) 0.18708(19) 0.3882(3) 0.109(2) Uani 1 1 d .
F2 F 0.5875(2) 0.18120(17) 0.3951(3) 0.096(2) Uani 1 1 d .
F3 F 0.5430(4) 0.2260(2) 0.4319(5) 0.143(3) Uani 1 1 d .
F4 F 0.5996(3) 0.2253(3) 0.3289(7) 0.196(5) Uani 1 1 d .
F5 F 0.5017(3) 0.2317(2) 0.3192(4) 0.131(3) Uani 1 1 d .
F6 F 0.5444(3) 0.1855(3) 0.2854(3) 0.149(4) Uani 1 1 d .
F7 F 0.3485(4) 0.34977(19) 0.3053(5) 0.159(4) Uani 1 1 d .
F8 F 0.4472(5) 0.3482(2) 0.3032(5) 0.172(4) Uani 1 1 d .
F9 F 0.4022(4) 0.3761(2) 0.3882(5) 0.152(4) Uani 1 1 d .
F10 F 0.4506(4) 0.4015(2) 0.3006(6) 0.190(5) Uani 1 1 d .
F11 F 0.3529(4) 0.4040(2) 0.3007(6) 0.194(5) Uani 1 1 d .
F12 F 0.3997(5) 0.3749(2) 0.2152(6) 0.191(5) Uani 1 1 d .
F13 F 0.2894(3) 0.1825(2) 0.2795(4) 0.143(3) Uani 1 1 d .
F14 F 0.2232(2) 0.22018(15) 0.2737(3) 0.0830(17) Uani 1 1 d .
F15 F 0.3124(3) 0.2346(3) 0.3039(3) 0.194(5) Uani 1 1 d .
F16 F 0.22064(17) 0.18539(15) 0.3688(2) 0.0783(17) Uani 1 1 d .
F17 F 0.3144(3) 0.1948(3) 0.3923(4) 0.154(4) Uani 1 1 d .
F18 F 0.2498(6) 0.2343(2) 0.3959(4) 0.201(6) Uani 1 1 d .
O1 O 0.3136(2) 0.10593(15) 0.5890(3) 0.0606(15) Uani 1 1 d .
O2 O 0.2568(2) 0.11809(14) 0.4677(3) 0.0577(14) Uani 1 1 d .
O4 O 0.40375(19) 0.19541(14) 0.1736(3) 0.0525(13) Uani 1 1 d .
O3 O 0.4116(2) 0.16107(19) 0.0535(3) 0.078(2) Uani 1 1 d .
C58 C 0.0759(9) 0.1979(5) 0.7542(11) 0.189(8) Uiso 1 1 d D
H58A H 0.0851 0.2207 0.7502 0.283 Uiso 1 1 calc R
H58B H 0.0335 0.1948 0.7497 0.283 Uiso 1 1 calc R
H58C H 0.0959 0.1862 0.7143 0.283 Uiso 1 1 calc R
O6 O 0.4605(5) 0.0571(3) 0.9944(7) 0.176(5) Uiso 1 1 d .
N1 N 0.2095(3) 0.10461(19) 0.6665(4) 0.0618(19) Uani 1 1 d .
N2 N 0.1517(3) 0.11780(17) 0.5419(4) 0.0579(18) Uani 1 1 d .
N3 N 0.2408(2) 0.15585(19) 0.5923(3) 0.0557(18) Uani 1 1 d .
N5 N 0.4088(3) 0.2165(2) -0.0347(4) 0.074(2) Uani 1 1 d .
N6 N 0.4002(2) 0.2494(2) 0.0907(4) 0.077(3) Uani 1 1 d .
N7 N 0.3232(3) 0.20312(18) 0.0581(3) 0.0555(18) Uani 1 1 d .
N8 N 0.4887(3) 0.20822(18) 0.0679(4) 0.065(2) Uani 1 1 d .
C1 C 0.3428(3) 0.1061(2) 0.5283(4) 0.056(2) Uani 1 1 d .
C2 C 0.3121(3) 0.11146(19) 0.4578(4) 0.0446(18) Uani 1 1 d .
C3 C 0.3423(3) 0.1105(2) 0.3894(4) 0.053(2) Uani 1 1 d .
H3 H 0.3225 0.1145 0.3438 0.064 Uiso 1 1 calc R
C4 C 0.4016(4) 0.1035(2) 0.3905(5) 0.059(2) Uani 1 1 d .
C5 C 0.4333(3) 0.1008(2) 0.4579(4) 0.057(2) Uani 1 1 d .
C6 C 0.4062(3) 0.1014(2) 0.5255(5) 0.059(2) Uani 1 1 d .
H6 H 0.4281 0.0989 0.5701 0.071 Uiso 1 1 calc R
C7 C 0.4966(4) 0.0952(3) 0.4424(6) 0.089(4) Uani 1 1 d .
C8 C 0.5117(6) 0.0594(4) 0.4608(8) 0.140(6) Uani 1 1 d .
H8A H 0.5535 0.0556 0.4519 0.210 Uiso 1 1 calc R
H8B H 0.4885 0.0452 0.4289 0.210 Uiso 1 1 calc R
H8C H 0.5026 0.0550 0.5131 0.210 Uiso 1 1 calc R
C9 C 0.5358(4) 0.1182(3) 0.4872(6) 0.101(4) Uani 1 1 d .
H9A H 0.5771 0.1137 0.4766 0.152 Uiso 1 1 calc R
H9B H 0.5283 0.1154 0.5405 0.152 Uiso 1 1 calc R
H9C H 0.5268 0.1403 0.4730 0.152 Uiso 1 1 calc R
C10 C 0.5013(4) 0.1033(3) 0.3561(5) 0.080(3) Uani 1 1 d .
H10A H 0.5128 0.1259 0.3485 0.096 Uiso 1 1 calc R
H10B H 0.5305 0.0893 0.3315 0.096 Uiso 1 1 calc R
C11 C 0.4396(3) 0.0970(2) 0.3256(5) 0.059(2) Uani 1 1 d .
C12 C 0.4302(4) 0.0631(2) 0.2942(6) 0.082(3) Uani 1 1 d .
H12A H 0.3895 0.0560 0.3036 0.098 Uiso 1 1 calc R
H12B H 0.4574 0.0479 0.3183 0.098 Uiso 1 1 calc R
C13 C 0.4425(5) 0.0648(2) 0.2079(6) 0.081(3) Uani 1 1 d .
C14 C 0.3985(6) 0.0422(3) 0.1654(7) 0.116(5) Uani 1 1 d .
H14A H 0.4073 0.0198 0.1778 0.174 Uiso 1 1 calc R
H14B H 0.4028 0.0454 0.1117 0.174 Uiso 1 1 calc R
H14C H 0.3583 0.0472 0.1804 0.174 Uiso 1 1 calc R
C15 C 0.5065(4) 0.0566(3) 0.1887(6) 0.093(4) Uani 1 1 d .
H15A H 0.5141 0.0341 0.2005 0.140 Uiso 1 1 calc R
H15B H 0.5329 0.0702 0.2180 0.140 Uiso 1 1 calc R
H15C H 0.5133 0.0603 0.1356 0.140 Uiso 1 1 calc R
C16 C 0.4295(3) 0.1000(2) 0.1887(5) 0.065(2) Uani 1 1 d .
C17 C 0.4226(4) 0.1127(3) 0.1208(5) 0.068(3) Uani 1 1 d .
H17 H 0.4220 0.0998 0.0774 0.081 Uiso 1 1 calc R
C18 C 0.4166(3) 0.1446(3) 0.1169(4) 0.061(2) Uani 1 1 d .
C19 C 0.4117(3) 0.1650(2) 0.1828(4) 0.050(2) Uani 1 1 d .
C20 C 0.4179(3) 0.1498(2) 0.2535(4) 0.051(2) Uani 1 1 d .
H20 H 0.4154 0.1619 0.2981 0.062 Uiso 1 1 calc R
C21 C 0.4277(3) 0.1176(2) 0.2559(4) 0.058(2) Uani 1 1 d .
C22 C 0.1426(3) 0.1076(3) 0.6715(5) 0.072(3) Uani 1 1 d .
H22A H 0.1261 0.0874 0.6911 0.087 Uiso 1 1 calc R
H22B H 0.1325 0.1249 0.7068 0.087 Uiso 1 1 calc R
C23 C 0.1163(3) 0.1146(2) 0.5995(4) 0.058(2) Uani 1 1 d .
C24 C 0.0559(4) 0.1186(3) 0.5929(6) 0.077(3) Uani 1 1 d .
H24 H 0.0308 0.1180 0.6351 0.092 Uiso 1 1 calc R
C25 C 0.0348(4) 0.1235(3) 0.5229(7) 0.089(3) Uani 1 1 d .
H25 H -0.0064 0.1250 0.5154 0.106 Uiso 1 1 calc R
C26 C 0.0721(4) 0.1263(3) 0.4625(6) 0.082(3) Uani 1 1 d .
H26 H 0.0573 0.1301 0.4139 0.099 Uiso 1 1 calc R
C27 C 0.1301(4) 0.1236(2) 0.4750(5) 0.064(2) Uani 1 1 d .
H27 H 0.1564 0.1259 0.4343 0.077 Uiso 1 1 calc R
C28 C 0.2401(4) 0.1293(3) 0.7117(5) 0.075(3) Uani 1 1 d .
H28A H 0.2809 0.1226 0.7217 0.089 Uiso 1 1 calc R
H28B H 0.2197 0.1321 0.7600 0.089 Uiso 1 1 calc R
C29 C 0.2396(3) 0.1601(2) 0.6690(4) 0.058(2) Uani 1 1 d .
C30 C 0.2410(4) 0.1906(2) 0.6989(5) 0.065(2) Uani 1 1 d .
H30 H 0.2419 0.1930 0.7514 0.078 Uiso 1 1 calc R
C31 C 0.2413(4) 0.2171(2) 0.6558(5) 0.069(2) Uani 1 1 d .
H31 H 0.2399 0.2380 0.6763 0.083 Uiso 1 1 calc R
C32 C 0.2438(3) 0.2116(2) 0.5771(5) 0.057(2) Uani 1 1 d .
H32 H 0.2458 0.2293 0.5440 0.068 Uiso 1 1 calc R
C33 C 0.2434(3) 0.1813(2) 0.5491(4) 0.052(2) Uani 1 1 d .
H33 H 0.2450 0.1784 0.4967 0.062 Uiso 1 1 calc R
C34 C 0.2298(5) 0.0719(3) 0.6872(5) 0.083(3) Uani 1 1 d .
H34A H 0.2721 0.0722 0.7000 0.099 Uiso 1 1 calc R
H34B H 0.2076 0.0639 0.7306 0.099 Uiso 1 1 calc R
N4 N 0.2228(3) 0.06729(14) 0.5537(4) 0.086(3) Uani 1 1 d G
C35 C 0.2194(3) 0.0511(2) 0.6212(3) 0.098(4) Uani 1 1 d G
C36 C 0.2099(4) 0.0183(2) 0.6222(5) 0.135(6) Uani 1 1 d G
H36 H 0.2076 0.0072 0.6683 0.162 Uiso 1 1 calc R
C37 C 0.2038(5) 0.00158(15) 0.5557(7) 0.201(10) Uani 1 1 d G
H37 H 0.1973 -0.0209 0.5564 0.241 Uiso 1 1 calc R
C38 C 0.2071(5) 0.0177(2) 0.4883(5) 0.132(6) Uani 1 1 d G
H38 H 0.2029 0.0063 0.4429 0.159 Uiso 1 1 calc R
C39 C 0.2166(3) 0.0506(2) 0.4873(3) 0.093(3) Uani 1 1 d G
H39 H 0.2189 0.0616 0.4412 0.111 Uiso 1 1 calc R
C40 C 0.4042(4) 0.2510(3) -0.0422(5) 0.079(3) Uani 1 1 d .
H40A H 0.3684 0.2559 -0.0712 0.095 Uiso 1 1 calc R
H40B H 0.4382 0.2587 -0.0714 0.095 Uiso 1 1 calc R
C41 C 0.4020(3) 0.2691(3) 0.0286(5) 0.068(3) Uani 1 1 d .
C42 C 0.3996(3) 0.3017(3) 0.0361(7) 0.081(3) Uani 1 1 d .
H42 H 0.3995 0.3150 -0.0067 0.098 Uiso 1 1 calc R
C43 C 0.3974(4) 0.3149(3) 0.1061(7) 0.080(3) Uani 1 1 d .
H43 H 0.3967 0.3375 0.1119 0.096 Uiso 1 1 calc R
C44 C 0.3961(4) 0.2955(3) 0.1671(6) 0.075(3) Uani 1 1 d .
H44 H 0.3935 0.3046 0.2154 0.090 Uiso 1 1 calc R
C45 C 0.3985(3) 0.2634(2) 0.1590(5) 0.057(2) Uani 1 1 d .
H45 H 0.3989 0.2502 0.2021 0.068 Uiso 1 1 calc R
C46 C 0.3564(4) 0.1993(3) -0.0693(4) 0.089(4) Uani 1 1 d .
H46A H 0.3448 0.2098 -0.1165 0.107 Uiso 1 1 calc R
H46B H 0.3662 0.1767 -0.0798 0.107 Uiso 1 1 calc R
C47 C 0.3078(3) 0.2015(3) -0.0134(4) 0.066(3) Uani 1 1 d .
C48 C 0.2490(4) 0.1991(3) -0.0343(4) 0.074(3) Uani 1 1 d .
H48 H 0.2382 0.1980 -0.0852 0.088 Uiso 1 1 calc R
C49 C 0.2074(4) 0.1986(3) 0.0206(5) 0.070(3) Uani 1 1 d .
H49 H 0.1671 0.1968 0.0076 0.084 Uiso 1 1 calc R
C50 C 0.2233(3) 0.2005(2) 0.0947(5) 0.058(2) Uani 1 1 d .
H50 H 0.1945 0.2006 0.1328 0.070 Uiso 1 1 calc R
C51 C 0.2831(3) 0.2023(2) 0.1121(4) 0.058(2) Uani 1 1 d .
H51 H 0.2951 0.2030 0.1626 0.069 Uiso 1 1 calc R
C52 C 0.4683(4) 0.2037(3) -0.0591(5) 0.087(4) Uani 1 1 d .
H52A H 0.4650 0.1807 -0.0712 0.105 Uiso 1 1 calc R
H52B H 0.4814 0.2151 -0.1043 0.105 Uiso 1 1 calc R
C53 C 0.5109(3) 0.2081(3) -0.0001(5) 0.073(3) Uani 1 1 d .
C54 C 0.5726(4) 0.2093(3) -0.0148(7) 0.092(4) Uani 1 1 d .
H54 H 0.5877 0.2077 -0.0639 0.111 Uiso 1 1 calc R
C55 C 0.6086(3) 0.2126(3) 0.0454(6) 0.082(3) Uani 1 1 d .
H55 H 0.6495 0.2153 0.0381 0.098 Uiso 1 1 calc R
C56 C 0.5862(3) 0.2122(3) 0.1165(6) 0.076(3) Uani 1 1 d .
H56 H 0.6116 0.2131 0.1583 0.091 Uiso 1 1 calc R
C57 C 0.5259(4) 0.2105(3) 0.1262(6) 0.079(3) Uani 1 1 d .
H57 H 0.5103 0.2109 0.1752 0.094 Uiso 1 1 calc R
O5 O 0.1407(7) 0.1709(4) 0.8200(7) 0.192(5) Uiso 1 1 d .
C59 C 0.0944(7) 0.1867(4) 0.8211(9) 0.131(5) Uiso 1 1 d D
C60 C 0.0675(10) 0.1939(6) 0.8878(11) 0.202(9) Uiso 1 1 d D
H60A H 0.0311 0.2057 0.8783 0.303 Uiso 1 1 calc R
H60B H 0.0939 0.2071 0.9180 0.303 Uiso 1 1 calc R
H60C H 0.0586 0.1741 0.9145 0.303 Uiso 1 1 calc R
C61 C 0.4330(10) 0.0293(6) 0.8816(12) 0.217(10) Uiso 1 1 d .
H61A H 0.3934 0.0354 0.8977 0.325 Uiso 1 1 calc R
H61B H 0.4351 0.0061 0.8755 0.325 Uiso 1 1 calc R
H61C H 0.4419 0.0398 0.8341 0.325 Uiso 1 1 calc R
C62 C 0.4745(9) 0.0392(5) 0.9361(10) 0.148(6) Uiso 1 1 d .
C63 C 0.5409(10) 0.0356(6) 0.9350(10) 0.208(9) Uiso 1 1 d .
H63A H 0.5576 0.0451 0.9802 0.312 Uiso 1 1 calc R
H63B H 0.5569 0.0465 0.8912 0.312 Uiso 1 1 calc R
H63C H 0.5511 0.0128 0.9328 0.312 Uiso 1 1 calc R

loop_
_atom_site_aniso_label
_atom_site_aniso_U_11
_atom_site_aniso_U_22
_atom_site_aniso_U_33
_atom_site_aniso_U_23
_atom_site_aniso_U_13
_atom_site_aniso_U_12
Co1 0.0384(6) 0.0742(10) 0.0514(8) 0.0046(7) 0.0027(5) -0.0007(6)
Co2 0.0340(6) 0.1005(12) 0.0427(7) 0.0080(7) 0.0128(5) 0.0101(6)
P1 0.0393(11) 0.168(3) 0.0749(17) 0.0032(19) 0.0062(11) 0.0141(14)
P2 0.172(4) 0.087(3) 0.180(4) 0.000(3) -0.130(4) -0.004(3)
P3 0.0492(13) 0.222(4) 0.0382(12) 0.0142(17) 0.0017(10) -0.0428(17)
F1 0.028(2) 0.189(7) 0.110(5) -0.028(4) 0.006(3) -0.008(3)
F2 0.047(3) 0.142(6) 0.099(4) 0.014(4) -0.007(3) -0.002(3)
F3 0.149(7) 0.135(7) 0.146(7) -0.042(5) -0.069(6) 0.014(5)
F4 0.057(4) 0.214(10) 0.317(13) 0.145(10) 0.057(6) 0.023(5)
F5 0.067(4) 0.221(9) 0.104(5) 0.044(5) 0.020(3) 0.048(4)
F6 0.115(5) 0.274(11) 0.058(4) -0.008(5) 0.013(4) 0.087(6)
F7 0.192(8) 0.098(6) 0.186(8) 0.015(5) -0.125(7) -0.014(5)
F8 0.222(10) 0.125(7) 0.169(8) -0.023(6) -0.108(7) 0.041(7)
F9 0.202(9) 0.123(7) 0.132(6) -0.008(5) -0.112(6) -0.005(6)
F10 0.175(9) 0.160(9) 0.237(11) 0.057(8) -0.127(8) -0.030(7)
F11 0.190(9) 0.103(6) 0.288(12) -0.009(7) -0.168(9) -0.001(6)
F12 0.223(10) 0.153(8) 0.196(9) -0.001(7) -0.156(9) 0.015(7)
F13 0.104(5) 0.236(10) 0.087(4) 0.041(5) 0.048(4) 0.049(5)
F14 0.053(3) 0.131(5) 0.065(3) 0.007(3) -0.019(2) -0.009(3)
F15 0.116(6) 0.404(16) 0.063(4) 0.046(6) -0.009(4) -0.150(8)
F16 0.033(2) 0.153(6) 0.049(3) -0.007(3) 0.0046(19) -0.011(3)
F17 0.061(4) 0.289(12) 0.112(5) 0.062(6) -0.041(4) -0.048(5)
F18 0.348(15) 0.154(8) 0.101(5) -0.065(5) 0.135(7) -0.120(9)
O1 0.054(3) 0.080(5) 0.048(3) 0.014(3) 0.004(3) 0.007(3)
O2 0.042(3) 0.072(4) 0.059(3) -0.006(3) -0.007(2) 0.006(2)
O4 0.035(2) 0.058(4) 0.064(3) -0.003(3) 0.011(2) 0.009(2)
O3 0.052(3) 0.141(7) 0.042(3) 0.000(3) 0.009(3) 0.005(3)
N1 0.042(3) 0.075(6) 0.068(5) 0.000(4) 0.007(3) -0.003(3)
N2 0.052(4) 0.063(5) 0.059(4) -0.013(3) 0.001(3) -0.011(3)
N3 0.041(3) 0.086(6) 0.040(3) 0.007(4) 0.006(3) 0.008(3)
N5 0.043(4) 0.126(8) 0.051(4) 0.014(4) 0.026(3) 0.015(4)
N6 0.016(2) 0.163(9) 0.051(4) 0.046(5) -0.003(3) -0.005(3)
N7 0.047(3) 0.087(5) 0.032(3) 0.003(3) 0.016(3) 0.001(3)
N8 0.044(4) 0.075(5) 0.075(5) 0.020(4) 0.017(3) 0.018(3)
C1 0.060(4) 0.054(6) 0.054(5) 0.001(4) 0.013(4) 0.000(4)
C2 0.039(4) 0.060(5) 0.035(4) 0.001(3) -0.005(3) 0.006(3)
C3 0.046(4) 0.062(6) 0.052(5) -0.004(4) -0.013(4) 0.006(4)
C4 0.065(5) 0.055(6) 0.056(5) -0.002(4) 0.018(4) 0.008(4)
C5 0.044(4) 0.075(6) 0.052(5) 0.009(4) 0.004(4) 0.019(4)
C6 0.043(4) 0.084(7) 0.050(5) 0.004(4) 0.001(3) 0.011(4)
C7 0.041(4) 0.145(11) 0.081(7) 0.020(7) 0.030(5) 0.027(6)
C8 0.115(10) 0.175(16) 0.130(11) 0.064(10) 0.048(9) 0.077(10)
C9 0.048(5) 0.180(14) 0.076(7) 0.024(7) 0.006(5) -0.001(6)
C10 0.046(4) 0.122(9) 0.072(6) 0.012(6) 0.005(4) 0.020(5)
C11 0.039(4) 0.072(6) 0.065(5) 0.007(5) 0.012(4) 0.007(4)
C12 0.084(6) 0.059(7) 0.103(8) 0.013(6) 0.042(6) 0.010(5)
C13 0.094(7) 0.060(7) 0.088(7) -0.021(5) 0.034(6) -0.006(5)
C14 0.165(13) 0.057(7) 0.125(10) -0.019(7) 0.030(9) -0.017(8)
C15 0.088(7) 0.085(8) 0.108(8) -0.017(6) 0.047(6) 0.019(6)
C16 0.048(4) 0.085(7) 0.061(6) -0.005(5) 0.020(4) -0.001(4)
C17 0.069(5) 0.088(8) 0.047(5) -0.020(5) 0.027(4) -0.008(5)
C18 0.048(4) 0.095(8) 0.040(5) -0.004(5) 0.006(3) 0.001(5)
C19 0.032(3) 0.087(7) 0.031(4) -0.003(4) 0.013(3) -0.007(4)
C20 0.037(3) 0.079(7) 0.038(4) 0.001(4) 0.006(3) 0.000(4)
C21 0.043(4) 0.077(7) 0.053(5) -0.005(4) 0.016(4) 0.004(4)
C22 0.046(4) 0.105(8) 0.066(6) 0.001(5) 0.009(4) 0.001(5)
C23 0.038(4) 0.087(7) 0.047(5) -0.001(4) -0.011(3) -0.019(4)
C24 0.040(4) 0.101(9) 0.089(7) -0.004(6) 0.008(5) 0.003(4)
C25 0.038(4) 0.116(10) 0.112(9) 0.010(7) 0.004(5) 0.003(5)
C26 0.040(4) 0.109(9) 0.097(8) -0.009(6) 0.001(5) -0.004(5)
C27 0.063(5) 0.079(7) 0.051(5) -0.004(4) -0.013(4) -0.011(4)
C28 0.051(4) 0.130(10) 0.043(5) 0.013(5) -0.012(4) -0.003(5)
C29 0.057(5) 0.066(6) 0.051(5) 0.013(4) -0.002(4) -0.014(4)
C30 0.068(5) 0.074(7) 0.054(5) 0.004(5) -0.015(4) -0.018(5)
C31 0.068(5) 0.074(7) 0.066(6) -0.006(5) 0.022(5) -0.005(5)
C32 0.053(4) 0.050(6) 0.067(5) 0.006(4) 0.010(4) -0.009(4)
C33 0.023(3) 0.086(7) 0.047(4) -0.005(5) -0.009(3) 0.007(3)
C34 0.087(7) 0.099(9) 0.063(6) 0.020(6) 0.009(5) -0.013(6)
N4 0.057(4) 0.112(8) 0.090(6) 0.003(6) 0.016(4) 0.008(4)
C35 0.072(6) 0.125(12) 0.098(9) 0.011(8) 0.023(6) -0.013(7)
C36 0.130(11) 0.053(8) 0.221(18) 0.023(10) 0.070(11) -0.004(7)
C37 0.24(2) 0.092(13) 0.27(3) -0.082(17) 0.066(19) -0.014(14)
C38 0.189(15) 0.090(11) 0.118(11) -0.011(8) 0.047(11) -0.037(10)
C39 0.097(7) 0.099(10) 0.082(8) -0.008(7) 0.020(6) -0.015(7)
C40 0.051(5) 0.135(11) 0.050(5) 0.032(6) 0.018(4) -0.003(5)
C41 0.023(3) 0.121(10) 0.060(6) 0.024(6) 0.008(3) 0.002(4)
C42 0.039(4) 0.110(10) 0.095(8) 0.041(7) -0.009(5) -0.003(5)
C43 0.065(5) 0.075(7) 0.099(8) 0.034(7) -0.017(5) -0.001(5)
C44 0.077(6) 0.071(7) 0.078(7) 0.021(6) -0.021(5) -0.021(5)
C45 0.053(4) 0.066(7) 0.051(5) 0.014(4) 0.001(4) 0.001(4)
C46 0.065(6) 0.161(12) 0.041(5) 0.024(6) 0.015(4) 0.002(6)
C47 0.036(4) 0.129(9) 0.034(4) 0.014(4) 0.014(3) 0.003(4)
C48 0.050(4) 0.139(10) 0.032(4) -0.002(5) 0.003(3) -0.007(5)
C49 0.056(5) 0.100(8) 0.055(5) 0.010(5) -0.008(4) -0.002(5)
C50 0.031(3) 0.085(7) 0.059(5) 0.009(4) 0.002(3) -0.005(4)
C51 0.051(4) 0.093(7) 0.030(4) -0.001(4) 0.011(3) -0.002(4)
C52 0.042(4) 0.152(11) 0.068(6) 0.024(6) 0.036(4) 0.025(5)
C53 0.041(4) 0.130(9) 0.047(5) 0.014(5) 0.015(4) 0.013(5)
C54 0.055(5) 0.118(10) 0.104(9) 0.027(7) 0.043(6) 0.034(6)
C55 0.030(4) 0.118(9) 0.097(8) 0.026(6) 0.020(5) 0.019(4)
C56 0.038(4) 0.105(9) 0.083(7) 0.011(6) 0.003(4) 0.013(4)
C57 0.040(4) 0.099(8) 0.097(8) 0.005(6) -0.006(5) 0.021(5)

loop_
_atom_type_symbol
_atom_type_description
_atom_type_scat_dispersion_real
_atom_type_scat_dispersion_imag
_atom_type_scat_source
C C 0.0181 0.0091 'International Tables Vol C Tables 4.2.6.8 and 6.1.1.4'
H H 0.0000 0.0000 'International Tables Vol C Tables 4.2.6.8 and 6.1.1.4'
N N 0.0311 0.0180 'International Tables Vol C Tables 4.2.6.8 and 6.1.1.4'
O O 0.0492 0.0322 'International Tables Vol C Tables 4.2.6.8 and 6.1.1.4'
F F 0.0727 0.0534 'International Tables Vol C Tables 4.2.6.8 and 6.1.1.4'
P P 0.2955 0.4335 'International Tables Vol C Tables 4.2.6.8 and 6.1.1.4'
Co Co -2.3653 3.6143 'International Tables Vol C Tables 4.2.6.8 and 6.1.1.4'

loop_
_geom_angle_atom_site_label_1
_geom_angle_atom_site_label_2
_geom_angle_atom_site_label_3
_geom_angle
O2 Co1 N4 93.9(3)
O2 Co1 N3 94.6(3)
N4 Co1 N3 171.4(3)
O2 Co1 N2 93.6(3)
N4 Co1 N2 89.1(3)
N3 Co1 N2 91.5(3)
O2 Co1 O1 86.7(2)
N4 Co1 O1 90.5(3)
N3 Co1 O1 88.7(3)
N2 Co1 O1 179.6(3)
O2 Co1 N1 178.2(3)
N4 Co1 N1 85.0(3)
N3 Co1 N1 86.5(3)
N2 Co1 N1 87.8(3)
O1 Co1 N1 91.9(2)
N6 Co2 O4 92.6(3)
N6 Co2 N8 91.2(3)
O4 Co2 N8 94.5(3)
N6 Co2 O3 179.6(3)
O4 Co2 O3 87.2(3)
N8 Co2 O3 89.1(3)
N6 Co2 N7 90.4(3)
O4 Co2 N7 95.0(2)
N8 Co2 N7 170.2(3)
O3 Co2 N7 89.4(3)
N6 Co2 N5 87.2(4)
O4 Co2 N5 179.7(4)
N8 Co2 N5 85.3(3)
O3 Co2 N5 93.1(3)
N7 Co2 N5 85.2(3)
F4 P1 F3 93.9(7)
F4 P1 F6 91.3(6)
F3 P1 F6 174.5(6)
F4 P1 F5 92.6(4)
F3 P1 F5 91.3(5)
F6 P1 F5 90.5(4)
F4 P1 F2 89.6(4)
F3 P1 F2 89.9(4)
F6 P1 F2 88.1(4)
F5 P1 F2 177.4(5)
F4 P1 F1 177.8(5)
F3 P1 F1 86.5(4)
F6 P1 F1 88.3(5)
F5 P1 F1 89.5(4)
F2 P1 F1 88.3(4)
F9 P2 F12 177.3(6)
F9 P2 F8 88.6(5)
F12 P2 F8 89.5(6)
F9 P2 F7 90.6(6)
F12 P2 F7 91.3(5)
F8 P2 F7 90.9(6)
F9 P2 F11 92.1(6)
F12 P2 F11 89.7(6)
F8 P2 F11 177.7(7)
F7 P2 F11 91.3(6)
F9 P2 F10 88.9(5)
F12 P2 F10 89.2(6)
F8 P2 F10 89.1(6)
F7 P2 F10 179.5(7)
F11 P2 F10 88.7(6)
F18 P3 F14 101.5(6)
F18 P3 F15 90.4(6)
F14 P3 F15 89.6(4)
F18 P3 F16 91.0(4)
F14 P3 F16 92.0(3)
F15 P3 F16 177.7(6)
F18 P3 F17 89.3(6)
F14 P3 F17 169.2(5)
F15 P3 F17 91.4(4)
F16 P3 F17 86.7(3)
F18 P3 F13 171.9(6)
F14 P3 F13 86.6(3)
F15 P3 F13 90.3(5)
F16 P3 F13 88.1(4)
F17 P3 F13 82.6(5)
C1 O1 Co1 108.2(5)
C2 O2 Co1 112.8(5)
C19 O4 Co2 110.1(4)
C18 O3 Co2 111.2(6)
C28 N1 C34 110.8(7)
C28 N1 C22 112.1(7)
C34 N1 C22 111.7(7)
C28 N1 Co1 106.1(5)
C34 N1 Co1 107.3(5)
C22 N1 Co1 108.4(5)
C23 N2 C27 120.3(7)
C23 N2 Co1 114.1(5)
C27 N2 Co1 125.6(6)
C33 N3 C29 118.8(8)
C33 N3 Co1 129.0(6)
C29 N3 Co1 112.0(6)
C40 N5 C52 112.7(8)
C40 N5 C46 111.8(8)
C52 N5 C46 114.6(9)
C40 N5 Co2 108.5(6)
C52 N5 Co2 103.1(5)
C46 N5 Co2 105.3(5)
C45 N6 C41 118.3(10)
C45 N6 Co2 125.9(6)
C41 N6 Co2 115.7(8)
C47 N7 C51 121.2(7)
C47 N7 Co2 113.0(4)
C51 N7 Co2 125.8(5)
C53 N8 C57 118.5(7)
C53 N8 Co2 114.6(6)
C57 N8 Co2 126.9(6)
O1 C1 C6 122.9(7)
O1 C1 C2 119.3(7)
C6 C1 C2 117.8(7)
O2 C2 C3 126.8(6)
O2 C2 C1 112.2(6)
C3 C2 C1 121.0(6)
C4 C3 C2 118.1(7)
C3 C4 C5 121.9(7)
C3 C4 C11 126.9(8)
C5 C4 C11 111.1(7)
C6 C5 C4 122.0(7)
C6 C5 C7 127.6(8)
C4 C5 C7 110.3(7)
C5 C6 C1 118.8(7)
C5 C7 C9 111.4(9)
C5 C7 C8 108.9(9)
C9 C7 C8 111.0(10)
C5 C7 C10 102.5(7)
C9 C7 C10 109.7(9)
C8 C7 C10 113.2(10)
C11 C10 C7 104.5(7)
C4 C11 C10 103.0(7)
C4 C11 C12 112.0(7)
C10 C11 C12 114.6(8)
C4 C11 C21 115.8(7)
C10 C11 C21 111.0(7)
C12 C11 C21 100.9(7)
C11 C12 C13 107.2(7)
C15 C13 C16 110.1(8)
C15 C13 C14 111.2(9)
C16 C13 C14 110.1(9)
C15 C13 C12 112.2(9)
C16 C13 C12 103.2(7)
C14 C13 C12 109.7(9)
C17 C16 C21 124.6(10)
C17 C16 C13 127.3(9)
C21 C16 C13 108.1(8)
C18 C17 C16 117.0(8)
O3 C18 C17 124.4(8)
O3 C18 C19 112.5(9)
C17 C18 C19 123.0(8)
O4 C19 C20 124.5(7)
O4 C19 C18 118.6(7)
C20 C19 C18 116.8(9)
C21 C20 C19 119.0(8)
C20 C21 C16 119.3(8)
C20 C21 C11 127.1(7)
C16 C21 C11 113.5(8)
C23 C22 N1 112.0(7)
N2 C23 C24 121.8(8)
N2 C23 C22 117.7(7)
C24 C23 C22 120.5(8)
C25 C24 C23 116.5(9)
C24 C25 C26 121.3(8)
C27 C26 C25 117.8(10)
N2 C27 C26 122.2(9)
N1 C28 C29 108.2(7)
C30 C29 N3 120.2(8)
C30 C29 C28 126.2(8)
N3 C29 C28 113.5(8)
C31 C30 C29 122.2(8)
C30 C31 C32 115.7(9)
C33 C32 C31 120.8(8)
N3 C33 C32 122.2(8)
C35 C34 N1 106.6(7)
C35 N4 C39 120.0
C35 N4 Co1 113.0(5)
C39 N4 Co1 127.0(5)
C36 C35 N4 120.0
C36 C35 C34 126.2(7)
N4 C35 C34 113.8(7)
C35 C36 C37 120.0
C36 C37 C38 120.0
C39 C38 C37 120.0
C38 C39 N4 120.0
N5 C40 C41 115.4(8)
C42 C41 N6 120.5(10)
C42 C41 C40 126.4(10)
N6 C41 C40 113.0(11)
C41 C42 C43 119.4(10)
C44 C43 C42 119.9(11)
C45 C44 C43 120.1(11)
C44 C45 N6 121.7(8)
C47 C46 N5 106.1(7)
N7 C47 C48 121.1(6)
N7 C47 C46 117.0(7)
C48 C47 C46 121.7(7)
C49 C48 C47 118.3(7)
C48 C49 C50 120.7(8)
C49 C50 C51 118.3(7)
N7 C51 C50 120.5(7)
C53 C52 N5 110.0(8)
N8 C53 C54 123.0(9)
N8 C53 C52 114.9(7)
C54 C53 C52 121.9(8)
C55 C54 C53 116.6(9)
C54 C55 C56 120.8(8)
C55 C56 C57 119.0(9)
N8 C57 C56 121.9(10)
O5 C59 C58 115.5(17)
O5 C59 C60 120.4(18)
C58 C59 C60 124(2)
O6 C62 C61 123(2)
O6 C62 C63 107.8(17)
C61 C62 C63 129(2)

loop_
_geom_bond_atom_site_label_1
_geom_bond_atom_site_label_2
_geom_bond_distance
Co1 O2 1.854(6)
Co1 N4 1.893(6)
Co1 N3 1.905(8)
Co1 N2 1.910(7)
Co1 O1 1.911(5)
Co1 N1 1.921(7)
Co2 N6 1.868(10)
Co2 O4 1.875(5)
Co2 N8 1.890(6)
Co2 O3 1.894(8)
Co2 N7 1.908(6)
Co2 N5 1.972(7)
P1 F4 1.535(7)
P1 F3 1.555(8)
P1 F6 1.580(8)
P1 F5 1.586(7)
P1 F2 1.600(7)
P1 F1 1.617(6)
P2 F9 1.542(9)
P2 F12 1.572(11)
P2 F8 1.577(10)
P2 F7 1.581(10)
P2 F11 1.595(10)
P2 F10 1.595(10)
P3 F18 1.505(8)
P3 F14 1.535(5)
P3 F15 1.573(7)
P3 F16 1.585(6)
P3 F17 1.641(7)
P3 F13 1.646(9)
O1 C1 1.278(9)
O2 C2 1.302(8)
O4 C19 1.293(10)
O3 C18 1.337(11)
C58 C59 1.357(15)
O6 C62 1.325(18)
N1 C28 1.487(12)
N1 C34 1.491(13)
N1 C22 1.534(10)
N2 C23 1.320(10)
N2 C27 1.323(10)
N3 C33 1.317(11)
N3 C29 1.390(10)
N5 C40 1.451(14)
N5 C52 1.524(10)
N5 C46 1.525(13)
N6 C45 1.359(11)
N6 C41 1.387(11)
N7 C47 1.334(9)
N7 C51 1.335(9)
N8 C53 1.324(10)
N8 C57 1.351(11)
C1 C6 1.458(10)
C1 C2 1.465(10)
C2 C3 1.411(10)
C3 C4 1.383(11)
C4 C5 1.416(11)
C4 C11 1.479(11)
C5 C6 1.364(11)
C5 C7 1.489(10)
C7 C9 1.542(16)
C7 C8 1.569(17)
C7 C10 1.590(13)
C10 C11 1.533(11)
C11 C12 1.538(13)
C11 C21 1.544(12)
C12 C13 1.579(13)
C13 C15 1.539(13)
C13 C16 1.539(14)
C13 C14 1.575(15)
C16 C17 1.341(13)
C16 C21 1.414(12)
C17 C18 1.340(13)
C18 C19 1.465(12)
C19 C20 1.427(10)
C20 C21 1.366(12)
C22 C23 1.456(11)
C23 C24 1.392(11)
C24 C25 1.364(14)
C25 C26 1.385(13)
C26 C27 1.347(12)
C28 C29 1.499(13)
C29 C30 1.384(13)
C30 C31 1.352(13)
C31 C32 1.434(12)
C32 C33 1.365(12)
C34 C35 1.489(12)
N4 C35 1.3900
N4 C39 1.3900
C35 C36 1.3900
C36 C37 1.3900
C37 C38 1.3900
C38 C39 1.3900
C40 C41 1.482(14)
C41 C42 1.371(15)
C42 C43 1.374(15)
C43 C44 1.364(13)
C44 C45 1.351(13)
C46 C47 1.499(10)
C47 C48 1.395(11)
C48 C49 1.370(11)
C49 C50 1.382(11)
C50 C51 1.400(10)
C52 C53 1.449(12)
C53 C54 1.432(11)
C54 C55 1.365(15)
C55 C56 1.376(13)
C56 C57 1.387(12)
O5 C59 1.246(18)
C59 C60 1.379(16)
C61 C62 1.42(2)
C62 C63 1.52(2)

loop_
_platon_squeeze_void_nr
_platon_squeeze_void_average_x
_platon_squeeze_void_average_y
_platon_squeeze_void_average_z
_platon_squeeze_void_volume
_platon_squeeze_void_count_electrons
_platon_squeeze_void_content
1 0.040 0.000 -0.018 2379 750 ' '
2 0.666 0.500 0.016 2379 755 ' '
